data_4311467
loop_
_publ_author_name
'Karuppasamy Kandasamy'
'Harkesh B. Singh'
'Ray J. Butcher'
'Jerry P. Jasinski'

_publ_section_title
;
 Synthesis, Structure, and Catalytic Properties of VIV, MnIII, MoVI, and
 UVI Complexes Containing Bidentate (N, O) Oxazine and Oxazoline Ligands
;
_journal_name_full 'Inorganic Chemistry'
_journal_page_first 5704
_journal_page_last 5713
_journal_paper_doi 10.1021/ic0352093
_journal_volume 43
_journal_year 2004
_chemical_formula_sum 'C22 H24 N2 O5 V'
_chemical_formula_weight 447.37
_chemical_name_systematic
; 
 ? 
;
_space_group_IT_number 14
_symmetry_cell_setting monoclinic
_symmetry_space_group_name_Hall '-P 2ybc'
_symmetry_space_group_name_H-M 'P 1 21/c 1'
_atom_sites_solution_hydrogens geom
_atom_sites_solution_primary direct
_atom_sites_solution_secondary difmap
_audit_creation_method SHELXL-97
_cell_angle_alpha 90.00
_cell_angle_beta 93.0430(10)
_cell_angle_gamma 90.00
_cell_formula_units_Z 4
_cell_length_a 11.8441(6)
_cell_length_b 9.2827(5)
_cell_length_c 19.8234(10)
_cell_measurement_temperature 93(2)
_cell_volume 2176.42(19)
_computing_cell_refinement 'Bruker SMART'
_computing_data_collection 'Bruker SMART'
_computing_data_reduction 'Bruker SHELXTL'
_computing_molecular_graphics 'Bruker SHELXTL'
_computing_publication_material 'Bruker SHELXTL'
_computing_structure_refinement 'SHELXL-97 (Sheldrick, 1997)'
_computing_structure_solution 'SHELXS-97 (Sheldrick, 1990)'
_diffrn_ambient_temperature 93(2)
_diffrn_measured_fraction_theta_full 0.982
_diffrn_measured_fraction_theta_max 0.982
_diffrn_measurement_device_type 'CCD area detector'
_diffrn_measurement_method 'phi and omega scans'
_diffrn_radiation_monochromator graphite
_diffrn_radiation_source 'fine-focus sealed tube'
_diffrn_radiation_type MoK\a
_diffrn_radiation_wavelength 0.71073
_diffrn_reflns_av_R_equivalents 0.0385
_diffrn_reflns_av_sigmaI/netI 0.0459
_diffrn_reflns_limit_h_max 14
_diffrn_reflns_limit_h_min -15
_diffrn_reflns_limit_k_max 12
_diffrn_reflns_limit_k_min -12
_diffrn_reflns_limit_l_max 25
_diffrn_reflns_limit_l_min -26
_diffrn_reflns_number 15971
_diffrn_reflns_theta_full 28.29
_diffrn_reflns_theta_max 28.29
_diffrn_reflns_theta_min 1.72
_exptl_absorpt_coefficient_mu 0.491
_exptl_absorpt_correction_T_max 1.000
_exptl_absorpt_correction_T_min 0.663
_exptl_absorpt_correction_type SADABS
_exptl_crystal_colour purple
_exptl_crystal_density_diffrn 1.365
_exptl_crystal_density_method 'not measured'
_exptl_crystal_description plate
_exptl_crystal_F_000 932
_exptl_crystal_size_max 0.25
_exptl_crystal_size_mid 0.54
_exptl_crystal_size_min 0.68
_refine_diff_density_max 0.415
_refine_diff_density_min -0.384
_refine_diff_density_rms 0.059
_refine_ls_extinction_method none
_refine_ls_goodness_of_fit_ref 1.007
_refine_ls_hydrogen_treatment mixed
_refine_ls_matrix_type full
_refine_ls_number_parameters 299
_refine_ls_number_reflns 5306
_refine_ls_number_restraints 0
_refine_ls_restrained_S_all 1.007
_refine_ls_R_factor_all 0.0523
_refine_ls_R_factor_gt 0.0359
_refine_ls_shift/su_max 0.002
_refine_ls_shift/su_mean 0.000
_refine_ls_structure_factor_coef Fsqd
_refine_ls_weighting_details 'calc w=1/[\s^2^(Fo^2^)+(0.0525P)^2^+0.0000P] where P=(Fo^2^+2Fc^2^)/3'
_refine_ls_weighting_scheme calc
_refine_ls_wR_factor_gt 0.0893
_refine_ls_wR_factor_ref 0.0941
_reflns_number_gt 4107
_reflns_number_total 5306
_reflns_threshold_expression >2sigma(I)
_cod_data_source_file ic0352093si20031022_020809_2.cif
_cod_data_source_block 4
_cod_depositor_comments
;
The following automatic conversions were performed:
'_symmetry_cell_setting' value 'Monoclinic' changed to 'monoclinic'
according to '/home/saulius/struct/CIF-dictionaries/cif_core.dic'
dictionary named 'cif_core.dic' version 2.4.1 from 2010-06-29.

Automatic conversion script
Id: cif_fix_enum 1527 2010-12-29 10:47:43Z saulius 
;
_cod_database_code 4311467

loop_
_symmetry_equiv_pos_as_xyz
'x, y, z'
'-x, y+1/2, -z+1/2'
'-x, -y, -z'
'x, -y-1/2, z-1/2'

loop_
_atom_site_label
_atom_site_type_symbol
_atom_site_fract_x
_atom_site_fract_y
_atom_site_fract_z
_atom_site_U_iso_or_equiv
_atom_site_adp_type
_atom_site_occupancy
_atom_site_symmetry_multiplicity
_atom_site_calc_flag
_atom_site_refinement_flags
_atom_site_disorder_assembly
_atom_site_disorder_group
V V 0.78835(2) 0.37121(3) 0.156673(13) 0.01264(9) Uani 1 1 d . . .
O O 0.70120(10) 0.46621(13) 0.11175(6) 0.0210(3) Uani 1 1 d . . .
O1A O 0.72170(10) 0.20915(12) 0.19944(6) 0.0178(3) Uani 1 1 d . . .
O2A O 0.68628(10) 0.53756(12) 0.34412(5) 0.0165(3) Uani 1 1 d . . .
O1B O 0.94159(10) 0.43595(12) 0.16138(6) 0.0170(3) Uani 1 1 d . . .
O2B O 0.93702(10) 0.16665(13) -0.00969(6) 0.0193(3) Uani 1 1 d . . .
N1A N 0.77050(11) 0.47861(14) 0.24885(7) 0.0135(3) Uani 1 1 d . . .
N1B N 0.83814(11) 0.23437(14) 0.07887(7) 0.0142(3) Uani 1 1 d . . .
C1A C 0.65303(14) 0.19792(18) 0.25012(8) 0.0161(3) Uani 1 1 d . . .
C2A C 0.59433(15) 0.06724(19) 0.25844(9) 0.0194(4) Uani 1 1 d . . .
H2AA H 0.6058 -0.0107 0.2285 0.032(6) Uiso 1 1 calc R . .
C3A C 0.52078(15) 0.05135(19) 0.30937(9) 0.0201(4) Uani 1 1 d . . .
H3AA H 0.4821 -0.0375 0.3140 0.018(5) Uiso 1 1 calc R . .
C4A C 0.50192(14) 0.16327(19) 0.35431(9) 0.0199(4) Uani 1 1 d . . .
H4AA H 0.4502 0.1514 0.3889 0.030(6) Uiso 1 1 calc R . .
C5A C 0.55913(14) 0.29099(18) 0.34798(8) 0.0169(3) Uani 1 1 d . . .
H5AA H 0.5466 0.3678 0.3784 0.015(5) Uiso 1 1 calc R . .
C6A C 0.63628(13) 0.30918(17) 0.29683(8) 0.0141(3) Uani 1 1 d . . .
C7A C 0.70002(14) 0.44237(17) 0.29362(8) 0.0136(3) Uani 1 1 d . . .
C8A C 0.74268(15) 0.66902(18) 0.32397(9) 0.0188(4) Uani 1 1 d . . .
H8AA H 0.7834 0.7152 0.3632 0.023(5) Uiso 1 1 calc R . .
H8AB H 0.6877 0.7385 0.3033 0.018(5) Uiso 1 1 calc R . .
C10A C 0.82577(14) 0.61698(17) 0.27218(8) 0.0159(3) Uani 1 1 d . . .
C9A C 0.83447(16) 0.72476(18) 0.21505(9) 0.0211(4) Uani 1 1 d . . .
H9A H 0.8892 0.6900 0.1834 0.029(5) Uiso 1 1 calc R . .
H9B H 0.8595 0.8180 0.2336 0.032(6) Uiso 1 1 calc R . .
H9C H 0.7603 0.7358 0.1913 0.031(6) Uiso 1 1 calc R . .
C11A C 0.94124(15) 0.57997(19) 0.30580(9) 0.0198(4) Uani 1 1 d . . .
H11A H 0.9863 0.5279 0.2737 0.022(5) Uiso 1 1 calc R . .
H11B H 0.9310 0.5194 0.3455 0.028(5) Uiso 1 1 calc R . .
H11C H 0.9804 0.6689 0.3198 0.019(5) Uiso 1 1 calc R . .
C1B C 1.02422(14) 0.43520(17) 0.11890(8) 0.0146(3) Uani 1 1 d . . .
C2B C 1.11970(14) 0.52228(18) 0.13342(9) 0.0187(4) Uani 1 1 d . . .
H2BA H 1.1235 0.5800 0.1730 0.017(5) Uiso 1 1 calc R . .
C3B C 1.20799(15) 0.52453(18) 0.09050(9) 0.0203(4) Uani 1 1 d . . .
H3BA H 1.2721 0.5833 0.1012 0.024(5) Uiso 1 1 calc R . .
C4B C 1.20437(15) 0.44209(19) 0.03194(9) 0.0210(4) Uani 1 1 d . . .
H4BA H 1.2652 0.4454 0.0026 0.034(6) Uiso 1 1 calc R . .
C5B C 1.11248(15) 0.35592(18) 0.01672(8) 0.0183(4) Uani 1 1 d . . .
H5BA H 1.1097 0.3000 -0.0235 0.027(5) Uiso 1 1 calc R . .
C6B C 1.02188(14) 0.34940(17) 0.06015(8) 0.0149(3) Uani 1 1 d . . .
C7B C 0.92791(14) 0.25163(17) 0.04501(8) 0.0148(3) Uani 1 1 d . . .
C8B C 0.82712(16) 0.09790(19) -0.02111(9) 0.0213(4) Uani 1 1 d . . .
H8BA H 0.8358 -0.0046 -0.0336 0.024(5) Uiso 1 1 calc R . .
H8BB H 0.7816 0.1475 -0.0574 0.018(5) Uiso 1 1 calc R . .
C10B C 0.77151(15) 0.11201(17) 0.04696(8) 0.0171(4) Uani 1 1 d . . .
C9B C 0.79114(16) -0.02219(18) 0.09003(9) 0.0222(4) Uani 1 1 d . . .
H9D H 0.7683 -0.0033 0.1360 0.019(5) Uiso 1 1 calc R . .
H9E H 0.8715 -0.0478 0.0914 0.028(5) Uiso 1 1 calc R . .
H9F H 0.7463 -0.1020 0.0704 0.025(5) Uiso 1 1 calc R . .
C11B C 0.64615(15) 0.1491(2) 0.03772(9) 0.0241(4) Uani 1 1 d . . .
H11D H 0.6140 0.1579 0.0821 0.024(5) Uiso 1 1 calc R . .
H11E H 0.6067 0.0726 0.0118 0.034(6) Uiso 1 1 calc R . .
H11F H 0.6372 0.2406 0.0133 0.029(5) Uiso 1 1 calc R . .

loop_
_atom_site_aniso_label
_atom_site_aniso_U_11
_atom_site_aniso_U_22
_atom_site_aniso_U_33
_atom_site_aniso_U_23
_atom_site_aniso_U_13
_atom_site_aniso_U_12
V 0.01479(15) 0.01412(14) 0.00907(14) 0.00017(11) 0.00126(10) 0.00069(11)
O 0.0244(7) 0.0270(7) 0.0116(6) 0.0001(5) 0.0023(5) 0.0106(5)
O1A 0.0255(7) 0.0167(6) 0.0120(6) -0.0024(5) 0.0066(5) -0.0051(5)
O2A 0.0226(6) 0.0164(6) 0.0109(6) -0.0022(5) 0.0037(5) -0.0018(5)
O1B 0.0165(6) 0.0193(6) 0.0154(6) -0.0050(5) 0.0040(5) -0.0021(5)
O2B 0.0250(7) 0.0219(6) 0.0114(6) -0.0054(5) 0.0041(5) -0.0002(5)
N1A 0.0163(7) 0.0128(6) 0.0113(7) -0.0002(5) 0.0000(6) -0.0014(5)
N1B 0.0180(7) 0.0143(7) 0.0101(7) 0.0005(5) -0.0004(6) 0.0003(5)
C1A 0.0170(8) 0.0191(8) 0.0120(8) 0.0012(7) -0.0022(7) -0.0019(6)
C2A 0.0226(9) 0.0198(9) 0.0155(9) -0.0012(7) -0.0005(7) -0.0056(7)
C3A 0.0199(9) 0.0217(9) 0.0182(9) 0.0028(7) -0.0016(7) -0.0076(7)
C4A 0.0155(9) 0.0275(9) 0.0169(9) 0.0031(7) 0.0024(7) -0.0036(7)
C5A 0.0179(9) 0.0211(9) 0.0117(8) -0.0003(7) 0.0006(7) 0.0006(6)
C6A 0.0143(8) 0.0170(8) 0.0107(8) 0.0020(6) -0.0014(6) -0.0005(6)
C7A 0.0170(8) 0.0145(8) 0.0088(8) -0.0006(6) -0.0024(6) 0.0019(6)
C8A 0.0256(9) 0.0142(8) 0.0170(9) -0.0009(7) 0.0054(7) -0.0026(7)
C10A 0.0216(9) 0.0132(8) 0.0131(8) -0.0030(6) 0.0018(7) -0.0020(6)
C9A 0.0300(10) 0.0152(8) 0.0185(9) 0.0012(7) 0.0048(8) -0.0029(7)
C11A 0.0218(9) 0.0220(9) 0.0157(9) -0.0037(7) 0.0003(7) -0.0033(7)
C1B 0.0179(8) 0.0141(8) 0.0120(8) 0.0027(6) 0.0016(7) 0.0023(6)
C2B 0.0214(9) 0.0175(8) 0.0172(9) -0.0008(7) 0.0008(7) -0.0004(7)
C3B 0.0181(9) 0.0203(9) 0.0224(9) 0.0060(7) 0.0001(7) -0.0027(7)
C4B 0.0192(9) 0.0261(10) 0.0184(9) 0.0092(7) 0.0071(7) 0.0037(7)
C5B 0.0241(9) 0.0199(9) 0.0110(8) 0.0035(7) 0.0030(7) 0.0047(7)
C6B 0.0180(8) 0.0160(8) 0.0108(8) 0.0032(6) 0.0013(7) 0.0037(6)
C7B 0.0202(9) 0.0155(8) 0.0085(8) 0.0013(6) -0.0015(7) 0.0054(6)
C8B 0.0256(10) 0.0234(9) 0.0148(9) -0.0043(7) 0.0001(8) -0.0022(7)
C10B 0.0233(9) 0.0163(8) 0.0116(8) -0.0046(6) -0.0007(7) -0.0023(6)
C9B 0.0331(11) 0.0164(9) 0.0171(9) -0.0027(7) 0.0013(8) -0.0025(7)
C11B 0.0230(10) 0.0303(10) 0.0185(9) -0.0051(8) -0.0026(8) -0.0033(8)

loop_
_atom_type_symbol
_atom_type_description
_atom_type_scat_dispersion_real
_atom_type_scat_dispersion_imag
_atom_type_scat_source
C C 0.0033 0.0016 'International Tables Vol C Tables 4.2.6.8 and 6.1.1.4'
H H 0.0000 0.0000 'International Tables Vol C Tables 4.2.6.8 and 6.1.1.4'
N N 0.0061 0.0033 'International Tables Vol C Tables 4.2.6.8 and 6.1.1.4'
O O 0.0106 0.0060 'International Tables Vol C Tables 4.2.6.8 and 6.1.1.4'
V V 0.3005 0.5294 'International Tables Vol C Tables 4.2.6.8 and 6.1.1.4'

loop_
_geom_angle_atom_site_label_1
_geom_angle_atom_site_label_2
_geom_angle_atom_site_label_3
_geom_angle
_geom_angle_site_symmetry_1
_geom_angle_site_symmetry_3
_geom_angle_publ_flag
O V O1B 116.05(6) . . ?
O V O1A 114.31(6) . . ?
O1B V O1A 129.64(5) . . ?
O V N1A 97.55(6) . . ?
O1B V N1A 86.99(5) . . ?
O1A V N1A 85.70(5) . . ?
O V N1B 97.05(6) . . ?
O1B V N1B 85.60(5) . . ?
O1A V N1B 89.34(5) . . ?
N1A V N1B 165.36(5) . . ?
C1A O1A V 132.70(11) . . ?
C7A O2A C8A 105.63(12) . . ?
C1B O1B V 134.40(10) . . ?
C7B O2B C8B 105.79(13) . . ?
C7A N1A C10A 107.29(13) . . ?
C7A N1A V 124.82(11) . . ?
C10A N1A V 127.62(10) . . ?
C7B N1B C10B 107.58(13) . . ?
C7B N1B V 124.99(11) . . ?
C10B N1B V 127.06(10) . . ?
O1A C1A C6A 123.54(15) . . ?
O1A C1A C2A 118.70(15) . . ?
C6A C1A C2A 117.77(15) . . ?
C3A C2A C1A 120.84(16) . . ?
C2A C3A C4A 121.20(16) . . ?
C5A C4A C3A 119.20(16) . . ?
C4A C5A C6A 120.67(16) . . ?
C1A C6A C5A 120.27(15) . . ?
C1A C6A C7A 120.27(14) . . ?
C5A C6A C7A 119.45(15) . . ?
N1A C7A O2A 116.44(14) . . ?
N1A C7A C6A 127.37(15) . . ?
O2A C7A C6A 116.17(14) . . ?
O2A C8A C10A 103.83(12) . . ?
N1A C10A C9A 112.28(13) . . ?
N1A C10A C11A 107.88(13) . . ?
C9A C10A C11A 112.25(14) . . ?
N1A C10A C8A 100.96(12) . . ?
C9A C10A C8A 111.23(14) . . ?
C11A C10A C8A 111.67(14) . . ?
O1B C1B C2B 118.66(15) . . ?
O1B C1B C6B 123.04(15) . . ?
C2B C1B C6B 118.29(15) . . ?
C3B C2B C1B 120.56(16) . . ?
C2B C3B C4B 121.00(16) . . ?
C5B C4B C3B 119.61(16) . . ?
C4B C5B C6B 120.72(16) . . ?
C1B C6B C5B 119.80(15) . . ?
C1B C6B C7B 120.27(15) . . ?
C5B C6B C7B 119.91(15) . . ?
N1B C7B O2B 116.50(15) . . ?
N1B C7B C6B 127.54(15) . . ?
O2B C7B C6B 115.94(14) . . ?
O2B C8B C10B 104.31(13) . . ?
N1B C10B C9B 108.75(13) . . ?
N1B C10B C11B 111.46(13) . . ?
C9B C10B C11B 111.78(15) . . ?
N1B C10B C8B 101.17(13) . . ?
C9B C10B C8B 111.27(14) . . ?
C11B C10B C8B 111.91(14) . . ?

loop_
_geom_bond_atom_site_label_1
_geom_bond_atom_site_label_2
_geom_bond_distance
_geom_bond_site_symmetry_2
_geom_bond_publ_flag
V O 1.5934(12) . ?
V O1B 1.9094(12) . ?
V O1A 1.9173(11) . ?
V N1A 2.1021(13) . ?
V N1B 2.1063(13) . ?
O1A C1A 1.3300(19) . ?
O2A C7A 1.3516(18) . ?
O2A C8A 1.457(2) . ?
O1B C1B 1.3247(19) . ?
O2B C7B 1.3499(19) . ?
O2B C8B 1.456(2) . ?
N1A C7A 1.295(2) . ?
N1A C10A 1.503(2) . ?
N1B C7B 1.297(2) . ?
N1B C10B 1.503(2) . ?
C1A C6A 1.408(2) . ?
C1A C2A 1.412(2) . ?
C2A C3A 1.376(2) . ?
C3A C4A 1.394(2) . ?
C4A C5A 1.375(2) . ?
C5A C6A 1.411(2) . ?
C6A C7A 1.452(2) . ?
C8A C10A 1.537(2) . ?
C10A C9A 1.519(2) . ?
C10A C11A 1.528(2) . ?
C1B C2B 1.407(2) . ?
C1B C6B 1.410(2) . ?
C2B C3B 1.383(2) . ?
C3B C4B 1.389(3) . ?
C4B C5B 1.371(2) . ?
C5B C6B 1.412(2) . ?
C6B C7B 1.455(2) . ?
C8B C10B 1.538(2) . ?
C10B C9B 1.521(2) . ?
C10B C11B 1.526(2) . ?

loop_
_geom_torsion_atom_site_label_1
_geom_torsion_atom_site_label_2
_geom_torsion_atom_site_label_3
_geom_torsion_atom_site_label_4
_geom_torsion
_geom_torsion_site_symmetry_1
_geom_torsion_site_symmetry_2
_geom_torsion_site_symmetry_3
_geom_torsion_site_symmetry_4
_geom_torsion_publ_flag
O V O1A C1A -71.04(15) . . . . ?
O1B V O1A C1A 107.79(14) . . . . ?
N1A V O1A C1A 25.30(14) . . . . ?
N1B V O1A C1A -168.48(14) . . . . ?
O V O1B C1B -73.61(15) . . . . ?
O1A V O1B C1B 107.57(14) . . . . ?
N1A V O1B C1B -170.54(15) . . . . ?
N1B V O1B C1B 22.09(14) . . . . ?
O V N1A C7A 92.10(13) . . . . ?
O1B V N1A C7A -152.01(13) . . . . ?
O1A V N1A C7A -21.88(13) . . . . ?
N1B V N1A C7A -92.4(2) . . . . ?
O V N1A C9A -81.03(13) . . . . ?
O1B V N1A C10A 34.86(13) . . . . ?
O1A V N1A C10A 164.99(13) . . . . ?
N1B V N1A C10A 94.5(2) . . . . ?
O V N1B C7B 96.82(14) . . . . ?
O1B V N1B C7B -18.92(13) . . . . ?
O1A V N1B C7B -148.77(13) . . . . ?
N1A V N1B C7B -78.7(3) . . . . ?
O V N1B C10B -75.30(13) . . . . ?
O1B V N1B C10B 168.97(13) . . . . ?
O1A V N1B C10B 39.12(13) . . . . ?
N1A V N1B C10B 109.2(2) . . . . ?
V O1A C1A C6A -17.6(2) . . . . ?
V O1A C1A C2A 163.11(12) . . . . ?
O1A C1A C2A C3A -178.80(15) . . . . ?
C6A C1A C2A C3A 1.9(2) . . . . ?
C1A C2A C3A C4A -0.1(3) . . . . ?
C2A C3A C4A C5A -0.9(3) . . . . ?
C3A C4A C5A C6A -0.1(3) . . . . ?
O1A C1A C6A C5A 177.88(15) . . . . ?
C2A C1A C6A C5A -2.9(2) . . . . ?
O1A C1A C6A C7A -3.4(2) . . . . ?
C2A C1A C6A C7A 175.85(15) . . . . ?
C4A C5A C6A C1A 2.0(2) . . . . ?
C4A C5A C6A C7A -176.68(16) . . . . ?
C10A N1A C7A O2A 5.41(18) . . . . ?
V N1A C7A O2A -168.89(10) . . . . ?
C10A N1A C7A C6A -172.73(16) . . . . ?
V N1A C7A C6A 13.0(2) . . . . ?
C8A O2A C7A N1A 10.76(18) . . . . ?
C8A O2A C7A C6A -170.88(14) . . . . ?
C1A C6A C7A N1A 4.1(3) . . . . ?
C5A C6A C7A N1A -177.19(16) . . . . ?
C1A C6A C7A O2A -174.05(14) . . . . ?
C5A C6A C7A O2A 4.7(2) . . . . ?
C7A O2A C8A C10A -21.33(16) . . . . ?
C7A N1A C10A C9A -136.55(15) . . . . ?
V N1A C10A C9A 37.54(19) . . . . ?
C7A N1A C10A C11A 99.25(15) . . . . ?
V N1A C10A C11A -86.66(15) . . . . ?
C7A N1A C10A C8A -17.99(16) . . . . ?
V N1A C9A C8A 156.10(11) . . . . ?
O2A C8A C10A N1A 23.37(15) . . . . ?
O2A C8A C10A C9A 142.68(14) . . . . ?
O2A C8A C10A C11A -91.05(15) . . . . ?
V O1B C1B C2B 165.36(12) . . . . ?
V O1B C1B C6B -15.6(2) . . . . ?
O1B C1B C2B C3B 179.87(15) . . . . ?
C6B C1B C2B C3B 0.8(2) . . . . ?
C1B C2B C3B C4B 0.5(3) . . . . ?
C2B C3B C4B C5B -0.7(3) . . . . ?
C3B C4B C5B C6B -0.4(3) . . . . ?
O1B C1B C6B C5B 179.09(15) . . . . ?
C2B C1B C6B C5B -1.9(2) . . . . ?
O1B C1B C6B C7B -2.4(2) . . . . ?
C2B C1B C6B C7B 176.56(15) . . . . ?
C4B C5B C6B C1B 1.7(2) . . . . ?
C4B C5B C6B C7B -176.74(15) . . . . ?
C10B N1B C7B O2B 3.34(19) . . . . ?
V N1B C7B O2B -170.07(10) . . . . ?
C10B N1B C7B C6B -174.80(15) . . . . ?
V N1B C7B C6B 11.8(2) . . . . ?
C8B O2B C7B N1B 11.00(19) . . . . ?
C8B O2B C7B C6B -170.65(14) . . . . ?
C1B C6B C7B N1B 2.7(3) . . . . ?
C5B C6B C7B N1B -178.87(15) . . . . ?
C1B C6B C7B O2B -175.47(14) . . . . ?
C5B C6B C7B O2B 3.0(2) . . . . ?
C7B O2B C8B C10B -19.70(16) . . . . ?
C7B N1B C10B C9B 102.12(16) . . . . ?
V N1B C10B C9B -84.66(16) . . . . ?
C7B N1B C10B C11B -134.21(15) . . . . ?
V N1B C10B C11B 39.01(18) . . . . ?
C7B N1B C10B C8B -15.11(17) . . . . ?
V N1B C10B C8B 158.11(11) . . . . ?
O2B C8B C10B N1B 20.72(16) . . . . ?
O2B C8B C10B C9B -94.66(16) . . . . ?
O2B C8B C10B C11B 139.49(14) . . . . ?
